data_7246202
loop_
_publ_author_name
'Wang, Xiuli'
'Wang, Yue'
'Xu, Na'
'Ma, Jianxin'
'Liu, Guocheng'

_publ_section_title
;
 Electrochemical and fluorescence sensing performance of four new
 coordination polymers tuned by different metal ions and dicarboxylic
 acids
;
_journal_issue 7
_journal_name_full CrystEngComm
_journal_page_first 1186
_journal_page_last 1192
_journal_paper_doi 10.1039/D2CE01484J
_journal_volume 25
_journal_year 2023
_chemical_formula_moiety 'C64 H48 Co2 N8 O12 S2, 3(H2 O)'
_chemical_formula_sum 'C64 H54 Co2 N8 O15 S2'
_chemical_formula_weight 1357.13
_space_group_crystal_system orthorhombic
_space_group_IT_number 61
_space_group_name_Hall '-P 2ac 2ab'
_space_group_name_H-M_alt 'P b c a'
_atom_sites_solution_hydrogens mixed
_atom_sites_solution_primary dual
_audit_creation_date 2021-09-14
_audit_creation_method
;
Olex2 1.3
(compiled 2020.02.04 svn.rd84adfe8 for OlexSys, GUI svn.r6032)
;
_audit_update_record
;
2022-03-02 deposited with the CCDC.	2023-01-06 downloaded from the CCDC.
;
_cell_angle_alpha 90
_cell_angle_beta 90
_cell_angle_gamma 90
_cell_formula_units_Z 4
_cell_length_a 19.4327(11)
_cell_length_b 9.4880(6)
_cell_length_c 35.303(2)
_cell_measurement_reflns_used 8571
_cell_measurement_temperature 294.72
_cell_measurement_theta_max 66.51
_cell_measurement_theta_min 3.38
_cell_volume 6509.1(7)
_computing_cell_refinement 'SAINT V8.38A (Bruker, 2018)'
_computing_data_collection 'APEX3 Ver. 2016.5-0 (Bruker-AXS, 2016)'
_computing_data_reduction 'SAINT V8.38A (Bruker, 2018)'
_computing_molecular_graphics 'Olex2 1.3 (Dolomanov et al., 2009)'
_computing_publication_material 'Olex2 1.3 (Dolomanov et al., 2009)'
_computing_structure_refinement 'SHELXL 2018/3 (Sheldrick, 2015)'
_computing_structure_solution 'XT (Sheldrick, 2015a)'
_diffrn_ambient_temperature 294.72
_diffrn_detector 'charge-coupled device (CCD) area detector'
_diffrn_detector_area_resol_mean 7.9
_diffrn_detector_type 'Bruker APEX II'
_diffrn_measured_fraction_theta_full 0.973
_diffrn_measured_fraction_theta_max 0.973
_diffrn_measurement_device 'three-circle diffractometer'
_diffrn_measurement_device_type 'Bruker APEX-II CCD'
_diffrn_measurement_method '\f and \w scans'
_diffrn_radiation_collimation 'focusing mirrors'
_diffrn_radiation_detector 'Bruker APEX II'
_diffrn_radiation_monochromator 'mirror optics'
_diffrn_radiation_probe x-ray
_diffrn_radiation_type 'Cu K\a'
_diffrn_radiation_wavelength 1.54178
_diffrn_radiation_xray_symbol K-L~3~
_diffrn_reflns_av_R_equivalents 0.0819
_diffrn_reflns_av_unetI/netI 0.0892
_diffrn_reflns_Laue_measured_fraction_full 0.973
_diffrn_reflns_Laue_measured_fraction_max 0.973
_diffrn_reflns_limit_h_max 23
_diffrn_reflns_limit_h_min -20
_diffrn_reflns_limit_k_max 7
_diffrn_reflns_limit_k_min -11
_diffrn_reflns_limit_l_max 35
_diffrn_reflns_limit_l_min -41
_diffrn_reflns_number 17565
_diffrn_reflns_point_group_measured_fraction_full 0.973
_diffrn_reflns_point_group_measured_fraction_max 0.973
_diffrn_reflns_theta_full 67.009
_diffrn_reflns_theta_max 67.009
_diffrn_reflns_theta_min 2.503
_diffrn_source 'microfocus sealed X-ray tube'
_diffrn_source_current 1.0
_diffrn_source_power 0.05
_diffrn_source_type 'Incoatec I\ms'
_diffrn_source_voltage 50.0
_diffrn_standards_number 0
_exptl_absorpt_coefficient_mu 5.191
_exptl_absorpt_correction_T_max 0.87
_exptl_absorpt_correction_T_min 0.86
_exptl_absorpt_correction_type none
_exptl_absorpt_process_details
;
SADABS-2016/2 (Krause et al., 2015) was used for absorption correction.
;
_exptl_crystal_colour green
_exptl_crystal_colour_primary green
_exptl_crystal_density_diffrn 1.385
_exptl_crystal_density_method 'not measured'
_exptl_crystal_description block
_exptl_crystal_F_000 2800
_exptl_crystal_size_max 0.24
_exptl_crystal_size_mid 0.22
_exptl_crystal_size_min 0.2
_refine_diff_density_max 1.772
_refine_diff_density_min -0.892
_refine_diff_density_rms 0.132
_refine_ls_extinction_method none
_refine_ls_goodness_of_fit_ref 1.074
_refine_ls_hydrogen_treatment constr
_refine_ls_matrix_type full
_refine_ls_number_parameters 421
_refine_ls_number_reflns 5655
_refine_ls_number_restraints 6
_refine_ls_restrained_S_all 1.075
_refine_ls_R_factor_all 0.1424
_refine_ls_R_factor_gt 0.1054
_refine_ls_shift/su_max 0.640
_refine_ls_shift/su_mean 0.017
_refine_ls_structure_factor_coef Fsqd
_refine_ls_weighting_details 'w=1/[\s^2^(Fo^2^)+(0.1568P)^2^+36.0389P] where P=(Fo^2^+2Fc^2^)/3'
_refine_ls_weighting_scheme calc
_refine_ls_wR_factor_gt 0.2906
_refine_ls_wR_factor_ref 0.3188
_reflns_Friedel_coverage 0.000
_reflns_number_gt 3869
_reflns_number_total 5655
_reflns_threshold_expression 'I > 2\s(I)'
_cod_data_source_file d2ce01484j2.cif
_cod_data_source_block 1
_cod_depositor_comments 'Adding full bibliography for 7246202--7246205.cif.'
_cod_original_cell_volume 6509.2(7)
_cod_database_code 7246202
_shelx_shelxl_version_number 2018/3
_shelx_space_group_comment
;
The symmetry employed for this shelxl refinement is uniquely defined
by the following loop, which should always be used as a source of
symmetry information in preference to the above space-group names.
They are only intended as comments.
;
_shelx_estimated_absorpt_t_max 0.423
_shelx_estimated_absorpt_t_min 0.369
_olex2_refinement_description
;
1. Fixed Uiso
 At 1.2 times of:
  All C(H) groups, All C(H,H) groups, All N(H) groups
 At 1.5 times of:
  All O(H,H) groups
2. Uiso/Uaniso restraints and constraints
Uanis(O8) \\sim Ueq: with sigma of 0.01 and sigma for terminal atoms of 0.02
3. Others
 Fixed Sof: O8(0.5) H8A(0.5) H8B(0.5)
4.a Free rotating group:
 O7(H7A,H7B), O8(H8A,H8B)
4.b Secondary CH2 refined with riding coordinates:
 C26(H26A,H26B), C32(H32A,H32B)
4.c Aromatic/amide H refined with riding coordinates:
 N3(H3), N4(H4), C5(H5), C7(H7), C10(H10), C13(H13), C15(H15), C16(H16),
 C19(H19), C20(H20), C21(H21), C22(H22), C23(H23), C24(H24), C25(H25), C27(H27),
  C28(H28), C29(H29), C30(H30), C31(H31)
;
_olex2_submission_special_instructions 'No special instructions were received'

loop_
_space_group_symop_operation_xyz
'x, y, z'
'-x+1/2, -y, z+1/2'
'-x, y+1/2, -z+1/2'
'x+1/2, -y+1/2, -z'
'-x, -y, -z'
'x-1/2, y, -z-1/2'
'x, -y-1/2, z-1/2'
'-x-1/2, y-1/2, z'

loop_
_atom_site_label
_atom_site_type_symbol
_atom_site_fract_x
_atom_site_fract_y
_atom_site_fract_z
_atom_site_U_iso_or_equiv
_atom_site_adp_type
_atom_site_occupancy
_atom_site_site_symmetry_order
_atom_site_calc_flag
_atom_site_refinement_flags_posn
_atom_site_refinement_flags_adp
_atom_site_refinement_flags_occupancy
_atom_site_disorder_assembly
_atom_site_disorder_group
Co1 Co 0.22820(6) 0.47318(12) 0.84092(3) 0.0263(4) Uani 1 1 d . . . . .
S1 S 0.43974(14) 0.2496(3) 0.59602(10) 0.0782(9) Uani 1 1 d . . . . .
O1 O 0.3507(3) 0.1203(5) 0.82965(14) 0.0301(11) Uani 1 1 d . . . . .
O2 O 0.3011(3) 0.3167(5) 0.85098(13) 0.0292(11) Uani 1 1 d . . . . .
O3 O 0.3490(3) 0.8234(5) 0.85266(14) 0.0315(11) Uani 1 1 d . . . . .
O4 O 0.3028(3) 0.6257(5) 0.83019(13) 0.0296(11) Uani 1 1 d . . . . .
O5 O 0.2050(3) 0.1443(6) 0.63115(16) 0.0479(15) Uani 1 1 d . . . . .
N1 N 0.2172(3) 0.4340(6) 0.78001(17) 0.0312(14) Uani 1 1 d . . . . .
N2 N 0.2190(3) -0.0018(6) 0.40271(17) 0.0316(14) Uani 1 1 d . . . . .
O6 O 0.2980(4) -0.0836(8) 0.54743(19) 0.069(2) Uani 1 1 d . . . . .
C1 C 0.3427(4) 0.6925(8) 0.85154(19) 0.0281(15) Uani 1 1 d . . . . .
N3 N 0.2276(4) 0.3776(7) 0.63771(17) 0.0408(17) Uani 1 1 d . . . . .
H3 H 0.254166 0.446074 0.631296 0.049 Uiso 1 1 calc R U . . .
C2 C 0.3448(4) 0.2525(7) 0.83174(19) 0.0284(15) Uani 1 1 d . . . . .
N4 N 0.2204(4) 0.0932(10) 0.5445(2) 0.056(2) Uani 1 1 d . . . . .
H4 H 0.210270 0.178015 0.551042 0.067 Uiso 1 1 calc R U . . .
C3 C 0.3957(4) 0.3391(8) 0.8090(2) 0.0364(18) Uani 1 1 d . . . . .
C4 C 0.3857(4) 0.6076(8) 0.8788(2) 0.0350(18) Uani 1 1 d . . . . .
C5 C 0.1673(5) -0.0736(9) 0.4174(2) 0.043(2) Uani 1 1 d . . . . .
H5 H 0.140276 -0.128565 0.401404 0.051 Uiso 1 1 calc R U . . .
C6 C 0.2425(5) 0.2482(9) 0.6256(2) 0.041(2) Uani 1 1 d . . . . .
C7 C 0.2566(5) 0.0735(9) 0.4261(2) 0.042(2) Uani 1 1 d . . . . .
H7 H 0.293400 0.124278 0.416172 0.051 Uiso 1 1 calc R U . . .
C8 C 0.2796(5) 0.0367(10) 0.5556(2) 0.047(2) Uani 1 1 d . . . . .
C9 C 0.1862(4) 0.4177(8) 0.7025(2) 0.0356(18) Uani 1 1 d . . . . .
O7 O 0.4761(4) 0.9719(9) 0.8454(3) 0.086(3) Uani 1 1 d G . . . .
H7A H 0.512215 1.019091 0.840860 0.129 Uiso 1 1 d G U . . .
H7B H 0.445067 0.992978 0.829373 0.129 Uiso 1 1 d G U . . .
C10 C 0.1467(5) 0.3515(11) 0.7295(2) 0.051(2) Uani 1 1 d . . . . .
H10 H 0.108681 0.298640 0.722179 0.061 Uiso 1 1 calc R U . . .
C11 C 0.3105(5) 0.2336(9) 0.6064(2) 0.043(2) Uani 1 1 d . . . . .
C12 C 0.3268(5) 0.1311(9) 0.5773(2) 0.043(2) Uani 1 1 d . . . . .
C13 C 0.1520(5) -0.0703(11) 0.4551(2) 0.051(2) Uani 1 1 d . . . . .
H13 H 0.114893 -0.121800 0.464271 0.061 Uiso 1 1 calc R U . . .
C14 C 0.1911(4) 0.0085(10) 0.4795(2) 0.044(2) Uani 1 1 d . . . . .
C15 C 0.1633(5) 0.3631(11) 0.7676(2) 0.052(2) Uani 1 1 d . . . . .
H15 H 0.135060 0.318714 0.785179 0.062 Uiso 1 1 calc R U . . .
C16 C 0.2560(5) 0.4980(10) 0.7544(2) 0.048(2) Uani 1 1 d . . . . .
H16 H 0.293935 0.549943 0.762417 0.058 Uiso 1 1 calc R U . . .
C17 C 0.4281(4) 0.4572(8) 0.8257(3) 0.043(2) Uani 1 1 d . . . . .
C18 C 0.4215(4) 0.4897(8) 0.8665(3) 0.0399(19) Uani 1 1 d . . . . .
C19 C 0.3857(5) 0.6431(10) 0.9169(2) 0.049(2) Uani 1 1 d . . . . .
H19 H 0.363500 0.724845 0.924716 0.059 Uiso 1 1 calc R U . . .
C20 C 0.4051(5) 0.3058(10) 0.7711(3) 0.053(2) Uani 1 1 d . . . . .
H20 H 0.384136 0.226632 0.760640 0.064 Uiso 1 1 calc R U . . .
C21 C 0.4684(5) 0.5382(10) 0.8016(3) 0.060(3) Uani 1 1 d . . . . .
H21 H 0.490649 0.616938 0.811428 0.072 Uiso 1 1 calc R U . . .
C22 C 0.3672(5) 0.3024(10) 0.6182(3) 0.056(2) Uani 1 1 d . . . . .
H22 H 0.366491 0.372263 0.636634 0.067 Uiso 1 1 calc R U . . .
C23 C 0.2445(5) 0.0808(11) 0.4641(2) 0.051(2) Uani 1 1 d . . . . .
H23 H 0.272847 0.135370 0.479487 0.061 Uiso 1 1 calc R U . . .
C24 C 0.4546(5) 0.4058(9) 0.8939(4) 0.062(3) Uani 1 1 d . . . . .
H24 H 0.478711 0.325900 0.886277 0.075 Uiso 1 1 calc R U . . .
C25 C 0.3948(6) 0.1320(12) 0.5694(3) 0.064(3) Uani 1 1 d . . . . .
H25 H 0.415010 0.074233 0.551245 0.077 Uiso 1 1 calc R U . . .
C26 C 0.1679(5) 0.4079(10) 0.6615(2) 0.046(2) Uani 1 1 d . . . . .
H26A H 0.133892 0.334102 0.658092 0.055 Uiso 1 1 calc R U . . .
H26B H 0.147361 0.496141 0.653455 0.055 Uiso 1 1 calc R U . . .
C27 C 0.4462(6) 0.3925(11) 0.7489(3) 0.071(3) Uani 1 1 d . . . . .
H27 H 0.452874 0.372294 0.723345 0.086 Uiso 1 1 calc R U . . .
C28 C 0.2417(6) 0.4896(11) 0.7159(2) 0.056(3) Uani 1 1 d . . . . .
H28 H 0.270781 0.534409 0.698778 0.067 Uiso 1 1 calc R U . . .
C29 C 0.4768(6) 0.5075(11) 0.7648(4) 0.075(4) Uani 1 1 d . . . . .
H29 H 0.503933 0.565918 0.749816 0.090 Uiso 1 1 calc R U . . .
C30 C 0.4519(6) 0.4402(12) 0.9315(4) 0.075(4) Uani 1 1 d . . . . .
H30 H 0.473280 0.381969 0.949184 0.090 Uiso 1 1 calc R U . . .
C31 C 0.4183(6) 0.5587(13) 0.9437(3) 0.070(3) Uani 1 1 d . . . . .
H31 H 0.417284 0.582231 0.969251 0.084 Uiso 1 1 calc R U . . .
C32 C 0.1728(6) 0.0125(14) 0.5214(2) 0.073(3) Uani 1 1 d . . . . .
H32A H 0.127130 0.052415 0.524204 0.088 Uiso 1 1 calc R U . . .
H32B H 0.171227 -0.083400 0.530945 0.088 Uiso 1 1 calc R U . . .
O8 O 0.5626(8) 1.1299(16) 0.8972(6) 0.083(5) Uani 0.5 1 d G U P . .
H8A H 0.538219 1.063587 0.906200 0.125 Uiso 0.5 1 d G U P . .
H8B H 0.550533 1.135062 0.874050 0.125 Uiso 0.5 1 d G U P . .

loop_
_atom_site_aniso_label
_atom_site_aniso_U_11
_atom_site_aniso_U_22
_atom_site_aniso_U_33
_atom_site_aniso_U_23
_atom_site_aniso_U_13
_atom_site_aniso_U_12
Co1 0.0376(7) 0.0220(6) 0.0194(6) -0.0011(4) -0.0006(5) 0.0010(5)
S1 0.0561(15) 0.086(2) 0.092(2) -0.0299(17) -0.0078(14) 0.0014(15)
O1 0.038(3) 0.022(2) 0.031(3) 0.001(2) 0.006(2) 0.001(2)
O2 0.037(3) 0.022(2) 0.028(3) 0.001(2) 0.003(2) 0.006(2)
O3 0.041(3) 0.023(2) 0.031(3) 0.001(2) -0.005(2) -0.001(2)
O4 0.038(3) 0.024(2) 0.027(2) -0.002(2) -0.001(2) -0.004(2)
O5 0.067(4) 0.037(3) 0.040(3) -0.002(3) 0.004(3) -0.004(3)
N1 0.047(4) 0.025(3) 0.021(3) -0.011(3) -0.002(3) 0.001(3)
N2 0.048(4) 0.028(3) 0.019(3) 0.009(3) -0.001(3) -0.001(3)
O6 0.109(6) 0.054(4) 0.045(4) -0.010(3) 0.000(4) -0.008(4)
C1 0.030(4) 0.029(4) 0.025(4) -0.002(3) 0.005(3) -0.003(3)
N3 0.066(5) 0.035(4) 0.021(3) -0.002(3) 0.004(3) -0.005(3)
C2 0.040(4) 0.025(4) 0.020(3) 0.000(3) 0.001(3) 0.007(3)
N4 0.059(5) 0.079(6) 0.029(4) -0.012(4) -0.004(3) -0.009(4)
C3 0.039(4) 0.025(4) 0.046(5) 0.007(3) 0.015(4) 0.010(3)
C4 0.039(4) 0.027(4) 0.039(4) 0.005(3) -0.010(3) -0.008(3)
C5 0.061(5) 0.044(5) 0.024(4) -0.009(4) 0.003(4) -0.022(4)
C6 0.063(5) 0.043(5) 0.016(3) -0.001(3) -0.006(3) 0.002(5)
C7 0.053(5) 0.047(5) 0.027(4) 0.006(4) 0.003(4) -0.016(4)
C8 0.074(7) 0.047(5) 0.021(4) -0.009(4) 0.009(4) -0.004(5)
C9 0.052(5) 0.030(4) 0.025(4) -0.004(3) 0.004(3) 0.008(4)
O7 0.050(4) 0.078(6) 0.131(8) 0.015(5) -0.006(5) -0.007(4)
C10 0.058(5) 0.068(6) 0.027(4) 0.005(4) -0.006(4) -0.015(5)
C11 0.063(5) 0.036(4) 0.028(4) 0.005(3) -0.005(4) 0.006(4)
C12 0.058(5) 0.041(5) 0.029(4) 0.001(4) 0.001(4) 0.003(4)
C13 0.059(6) 0.064(6) 0.029(4) 0.001(4) 0.005(4) -0.022(5)
C14 0.046(5) 0.061(5) 0.024(4) -0.005(4) 0.001(4) -0.010(4)
C15 0.063(6) 0.070(6) 0.023(4) 0.008(4) 0.004(4) -0.017(5)
C16 0.058(5) 0.060(5) 0.027(4) -0.009(4) 0.004(4) -0.021(5)
C17 0.032(4) 0.023(4) 0.073(6) 0.006(4) 0.011(4) 0.002(3)
C18 0.033(4) 0.033(4) 0.053(5) 0.007(4) -0.008(4) -0.002(3)
C19 0.065(6) 0.053(5) 0.030(4) 0.005(4) -0.018(4) -0.012(5)
C20 0.067(6) 0.038(5) 0.055(6) -0.001(4) 0.025(5) 0.004(4)
C21 0.049(5) 0.040(5) 0.091(8) 0.003(5) 0.026(5) -0.006(4)
C22 0.069(6) 0.046(5) 0.053(6) -0.014(4) -0.020(5) 0.006(5)
C23 0.055(5) 0.069(6) 0.030(4) -0.005(4) -0.013(4) -0.025(5)
C24 0.055(6) 0.028(4) 0.104(9) 0.018(5) -0.025(6) 0.000(4)
C25 0.066(7) 0.065(7) 0.061(6) -0.017(5) -0.001(5) 0.012(6)
C26 0.065(6) 0.046(5) 0.027(4) -0.002(4) 0.001(4) 0.006(4)
C27 0.089(8) 0.058(6) 0.067(7) 0.008(5) 0.055(6) 0.002(6)
C28 0.078(7) 0.065(6) 0.024(4) -0.004(4) 0.007(4) -0.032(5)
C29 0.078(8) 0.047(6) 0.100(9) 0.015(6) 0.047(7) -0.014(6)
C30 0.081(8) 0.063(7) 0.081(8) 0.041(6) -0.052(7) -0.026(6)
C31 0.087(8) 0.069(7) 0.055(6) 0.012(6) -0.032(6) -0.011(7)
C32 0.076(7) 0.120(10) 0.024(4) -0.012(5) 0.006(5) -0.035(7)
O8 0.057(8) 0.047(8) 0.145(13) -0.019(9) -0.023(9) 0.020(7)

loop_
_atom_type_symbol
_atom_type_description
_atom_type_scat_dispersion_real
_atom_type_scat_dispersion_imag
_atom_type_scat_source
C C 0.0181 0.0091 'International Tables Vol C Tables 4.2.6.8 and 6.1.1.4'
H H 0.0000 0.0000 'International Tables Vol C Tables 4.2.6.8 and 6.1.1.4'
Co Co -2.3653 3.6143 'International Tables Vol C Tables 4.2.6.8 and 6.1.1.4'
N N 0.0311 0.0180 'International Tables Vol C Tables 4.2.6.8 and 6.1.1.4'
O O 0.0492 0.0322 'International Tables Vol C Tables 4.2.6.8 and 6.1.1.4'
S S 0.3331 0.5567 'International Tables Vol C Tables 4.2.6.8 and 6.1.1.4'

loop_
_geom_angle_atom_site_label_1
_geom_angle_atom_site_label_2
_geom_angle_atom_site_label_3
_geom_angle
_geom_angle_site_symmetry_1
_geom_angle_site_symmetry_3
_geom_angle_publ_flag
O1 Co1 N1 81.8(2) 8_665 . ?
O1 Co1 N2 92.6(2) 8_665 7_566 ?
O2 Co1 O1 175.9(2) . 8_665 ?
O2 Co1 O3 88.3(2) . 8_655 ?
O2 Co1 O4 93.0(2) . . ?
O2 Co1 N1 96.5(2) . . ?
O2 Co1 N2 88.6(2) . 7_566 ?
O3 Co1 O1 88.06(19) 8_655 8_665 ?
O3 Co1 N1 90.5(2) 8_655 . ?
O3 Co1 N2 80.3(2) 8_655 7_566 ?
O4 Co1 O1 90.7(2) . 8_665 ?
O4 Co1 O3 178.3(2) . 8_655 ?
O4 Co1 N1 90.4(2) . . ?
O4 Co1 N2 98.7(2) . 7_566 ?
N1 Co1 N2 169.4(2) . 7_566 ?
C22 S1 C25 91.3(5) . . ?
C2 O1 Co1 125.5(5) . 8_655 ?
C2 O2 Co1 136.0(5) . . ?
C1 O3 Co1 126.5(5) . 8_665 ?
C1 O4 Co1 132.3(5) . . ?
C15 N1 Co1 119.4(5) . . ?
C15 N1 C16 117.3(7) . . ?
C16 N1 Co1 122.4(5) . . ?
C5 N2 Co1 120.9(5) . 7_565 ?
C7 N2 Co1 120.5(5) . 7_565 ?
C7 N2 C5 117.3(7) . . ?
O3 C1 O4 125.7(7) . . ?
O3 C1 C4 117.2(6) . . ?
O4 C1 C4 117.1(6) . . ?
C6 N3 H3 118.7 . . ?
C6 N3 C26 122.6(8) . . ?
C26 N3 H3 118.7 . . ?
O1 C2 C3 116.7(6) . . ?
O2 C2 O1 125.4(7) . . ?
O2 C2 C3 117.9(6) . . ?
C8 N4 H4 119.8 . . ?
C8 N4 C32 120.3(10) . . ?
C32 N4 H4 119.9 . . ?
C17 C3 C2 120.1(7) . . ?
C20 C3 C2 118.2(7) . . ?
C20 C3 C17 121.5(8) . . ?
C18 C4 C1 120.7(7) . . ?
C18 C4 C19 119.9(8) . . ?
C19 C4 C1 119.3(7) . . ?
N2 C5 H5 118.8 . . ?
N2 C5 C13 122.4(7) . . ?
C13 C5 H5 118.8 . . ?
O5 C6 N3 123.6(8) . . ?
O5 C6 C11 121.2(8) . . ?
N3 C6 C11 115.1(8) . . ?
N2 C7 H7 118.3 . . ?
N2 C7 C23 123.3(8) . . ?
C23 C7 H7 118.3 . . ?
O6 C8 N4 123.9(9) . . ?
O6 C8 C12 119.9(9) . . ?
N4 C8 C12 116.2(8) . . ?
C10 C9 C26 120.7(8) . . ?
C28 C9 C10 115.5(7) . . ?
C28 C9 C26 123.8(8) . . ?
H7A O7 H7B 109.5 . . ?
C9 C10 H10 119.8 . . ?
C9 C10 C15 120.4(8) . . ?
C15 C10 H10 119.8 . . ?
C12 C11 C6 125.2(8) . . ?
C22 C11 C6 122.8(8) . . ?
C22 C11 C12 111.4(8) . . ?
C11 C12 C8 129.2(8) . . ?
C25 C12 C8 119.9(8) . . ?
C25 C12 C11 110.8(8) . . ?
C5 C13 H13 119.8 . . ?
C5 C13 C14 120.4(8) . . ?
C14 C13 H13 119.8 . . ?
C13 C14 C32 119.8(8) . . ?
C23 C14 C13 116.5(8) . . ?
C23 C14 C32 123.7(8) . . ?
N1 C15 C10 123.2(8) . . ?
N1 C15 H15 118.4 . . ?
C10 C15 H15 118.4 . . ?
N1 C16 H16 119.1 . . ?
N1 C16 C28 121.8(8) . . ?
C28 C16 H16 119.1 . . ?
C3 C17 C18 122.1(7) . . ?
C21 C17 C3 115.9(9) . . ?
C21 C17 C18 122.0(8) . . ?
C4 C18 C17 121.1(7) . . ?
C4 C18 C24 118.1(9) . . ?
C24 C18 C17 120.7(8) . . ?
C4 C19 H19 119.3 . . ?
C4 C19 C31 121.3(10) . . ?
C31 C19 H19 119.3 . . ?
C3 C20 H20 120.5 . . ?
C27 C20 C3 119.0(9) . . ?
C27 C20 H20 120.5 . . ?
C17 C21 H21 118.6 . . ?
C29 C21 C17 122.7(10) . . ?
C29 C21 H21 118.6 . . ?
S1 C22 H22 123.3 . . ?
C11 C22 S1 113.4(7) . . ?
C11 C22 H22 123.3 . . ?
C7 C23 H23 120.0 . . ?
C14 C23 C7 120.0(8) . . ?
C14 C23 H23 120.0 . . ?
C18 C24 H24 119.5 . . ?
C30 C24 C18 120.9(10) . . ?
C30 C24 H24 119.5 . . ?
S1 C25 H25 123.5 . . ?
C12 C25 S1 113.1(8) . . ?
C12 C25 H25 123.5 . . ?
N3 C26 C9 112.3(7) . . ?
N3 C26 H26A 109.1 . . ?
N3 C26 H26B 109.1 . . ?
C9 C26 H26A 109.1 . . ?
C9 C26 H26B 109.1 . . ?
H26A C26 H26B 107.9 . . ?
C20 C27 H27 120.3 . . ?
C29 C27 C20 119.5(10) . . ?
C29 C27 H27 120.3 . . ?
C9 C28 C16 121.8(8) . . ?
C9 C28 H28 119.1 . . ?
C16 C28 H28 119.1 . . ?
C21 C29 C27 121.4(9) . . ?
C21 C29 H29 119.3 . . ?
C27 C29 H29 119.3 . . ?
C24 C30 H30 119.4 . . ?
C31 C30 C24 121.2(9) . . ?
C31 C30 H30 119.4 . . ?
C19 C31 H31 120.8 . . ?
C30 C31 C19 118.5(11) . . ?
C30 C31 H31 120.7 . . ?
N4 C32 C14 114.2(8) . . ?
N4 C32 H32A 108.7 . . ?
N4 C32 H32B 108.7 . . ?
C14 C32 H32A 108.7 . . ?
C14 C32 H32B 108.7 . . ?
H32A C32 H32B 107.6 . . ?
H8A O8 H8B 104.4 . . ?

loop_
_geom_bond_atom_site_label_1
_geom_bond_atom_site_label_2
_geom_bond_distance
_geom_bond_site_symmetry_2
_geom_bond_publ_flag
Co1 O1 2.112(5) 8_665 ?
Co1 O2 2.082(5) . ?
Co1 O3 2.107(5) 8_655 ?
Co1 O4 2.083(5) . ?
Co1 N1 2.193(6) . ?
Co1 N2 2.205(6) 7_566 ?
S1 C22 1.688(11) . ?
S1 C25 1.700(11) . ?
O1 C2 1.261(8) . ?
O2 C2 1.247(8) . ?
O3 C1 1.249(8) . ?
O4 C1 1.253(8) . ?
O5 C6 1.241(10) . ?
N1 C15 1.320(11) . ?
N1 C16 1.325(11) . ?
N2 C5 1.319(10) . ?
N2 C7 1.314(10) . ?
O6 C8 1.231(11) . ?
C1 C4 1.508(10) . ?
N3 H3 0.8600 . ?
N3 C6 1.333(11) . ?
N3 C26 1.461(11) . ?
C2 C3 1.515(10) . ?
N4 H4 0.8600 . ?
N4 C8 1.328(12) . ?
N4 C32 1.452(12) . ?
C3 C17 1.413(12) . ?
C3 C20 1.390(12) . ?
C4 C18 1.387(12) . ?
C4 C19 1.388(11) . ?
C5 H5 0.9300 . ?
C5 C13 1.365(11) . ?
C6 C11 1.490(13) . ?
C7 H7 0.9300 . ?
C7 C23 1.366(11) . ?
C8 C12 1.493(13) . ?
C9 C10 1.376(11) . ?
C9 C26 1.494(10) . ?
C9 C28 1.360(12) . ?
O7 H7A 0.8488 . ?
O7 H7B 0.8512 . ?
C10 H10 0.9300 . ?
C10 C15 1.386(11) . ?
C11 C12 1.451(11) . ?
C11 C22 1.346(13) . ?
C12 C25 1.352(14) . ?
C13 H13 0.9300 . ?
C13 C14 1.371(12) . ?
C14 C23 1.358(13) . ?
C14 C32 1.522(11) . ?
C15 H15 0.9300 . ?
C16 H16 0.9300 . ?
C16 C28 1.391(12) . ?
C17 C18 1.480(13) . ?
C17 C21 1.388(12) . ?
C18 C24 1.409(12) . ?
C19 H19 0.9300 . ?
C19 C31 1.391(13) . ?
C20 H20 0.9300 . ?
C20 C27 1.389(13) . ?
C21 H21 0.9300 . ?
C21 C29 1.342(16) . ?
C22 H22 0.9300 . ?
C23 H23 0.9300 . ?
C24 H24 0.9300 . ?
C24 C30 1.371(16) . ?
C25 H25 0.9300 . ?
C26 H26A 0.9700 . ?
C26 H26B 0.9700 . ?
C27 H27 0.9300 . ?
C27 C29 1.363(16) . ?
C28 H28 0.9300 . ?
C29 H29 0.9300 . ?
C30 H30 0.9300 . ?
C30 C31 1.369(17) . ?
C31 H31 0.9300 . ?
C32 H32A 0.9700 . ?
C32 H32B 0.9700 . ?
O8 H8A 0.8497 . ?
O8 H8B 0.8502 . ?

loop_
_geom_torsion_atom_site_label_1
_geom_torsion_atom_site_label_2
_geom_torsion_atom_site_label_3
_geom_torsion_atom_site_label_4
_geom_torsion
_geom_torsion_site_symmetry_1
_geom_torsion_site_symmetry_2
_geom_torsion_site_symmetry_3
_geom_torsion_site_symmetry_4
_geom_torsion_publ_flag
Co1 O1 C2 O2 23.1(10) 8_655 . . . ?
Co1 O1 C2 C3 -157.4(5) 8_655 . . . ?
Co1 O2 C2 O1 -127.4(7) . . . . ?
Co1 O2 C2 C3 53.0(10) . . . . ?
Co1 O3 C1 O4 30.3(10) 8_665 . . . ?
Co1 O3 C1 C4 -148.4(5) 8_665 . . . ?
Co1 O4 C1 O3 -126.9(7) . . . . ?
Co1 O4 C1 C4 51.8(9) . . . . ?
Co1 N1 C15 C10 170.0(8) . . . . ?
Co1 N1 C16 C28 -169.7(8) . . . . ?
Co1 N2 C5 C13 -166.6(8) 7_565 . . . ?
Co1 N2 C7 C23 167.1(8) 7_565 . . . ?
O1 C2 C3 C17 -135.0(7) . . . . ?
O1 C2 C3 C20 50.0(10) . . . . ?
O2 C2 C3 C17 44.6(10) . . . . ?
O2 C2 C3 C20 -130.4(8) . . . . ?
O3 C1 C4 C18 -133.9(8) . . . . ?
O3 C1 C4 C19 50.4(10) . . . . ?
O4 C1 C4 C18 47.3(10) . . . . ?
O4 C1 C4 C19 -128.5(8) . . . . ?
O5 C6 C11 C12 32.2(12) . . . . ?
O5 C6 C11 C22 -138.2(9) . . . . ?
N1 C16 C28 C9 1.4(16) . . . . ?
N2 C5 C13 C14 -0.6(15) . . . . ?
N2 C7 C23 C14 -0.3(16) . . . . ?
O6 C8 C12 C11 -143.1(9) . . . . ?
O6 C8 C12 C25 40.0(13) . . . . ?
C1 C4 C18 C17 10.3(11) . . . . ?
C1 C4 C18 C24 -173.1(7) . . . . ?
C1 C4 C19 C31 172.7(8) . . . . ?
N3 C6 C11 C12 -151.3(8) . . . . ?
N3 C6 C11 C22 38.3(11) . . . . ?
C2 C3 C17 C18 8.4(11) . . . . ?
C2 C3 C17 C21 -173.7(7) . . . . ?
C2 C3 C20 C27 173.6(8) . . . . ?
N4 C8 C12 C11 40.5(12) . . . . ?
N4 C8 C12 C25 -136.4(9) . . . . ?
C3 C17 C18 C4 -112.0(9) . . . . ?
C3 C17 C18 C24 71.5(11) . . . . ?
C3 C17 C21 C29 -0.1(14) . . . . ?
C3 C20 C27 C29 0.4(16) . . . . ?
C4 C18 C24 C30 -0.3(14) . . . . ?
C4 C19 C31 C30 1.3(16) . . . . ?
C5 N2 C7 C23 -0.3(13) . . . . ?
C5 C13 C14 C23 -0.1(15) . . . . ?
C5 C13 C14 C32 179.3(10) . . . . ?
C6 N3 C26 C9 98.3(9) . . . . ?
C6 C11 C12 C8 11.2(13) . . . . ?
C6 C11 C12 C25 -171.7(8) . . . . ?
C6 C11 C22 S1 171.3(7) . . . . ?
C7 N2 C5 C13 0.8(13) . . . . ?
C8 N4 C32 C14 -80.4(13) . . . . ?
C8 C12 C25 S1 178.2(7) . . . . ?
C9 C10 C15 N1 -1.3(16) . . . . ?
C10 C9 C26 N3 -134.5(8) . . . . ?
C10 C9 C28 C16 -1.6(15) . . . . ?
C11 C12 C25 S1 0.8(11) . . . . ?
C12 C11 C22 S1 -0.3(10) . . . . ?
C13 C14 C23 C7 0.5(15) . . . . ?
C13 C14 C32 N4 176.7(10) . . . . ?
C15 N1 C16 C28 -1.0(14) . . . . ?
C16 N1 C15 C10 1.0(14) . . . . ?
C17 C3 C20 C27 -1.3(13) . . . . ?
C17 C18 C24 C30 176.2(9) . . . . ?
C17 C21 C29 C27 -0.8(18) . . . . ?
C18 C4 C19 C31 -3.1(13) . . . . ?
C18 C17 C21 C29 177.8(10) . . . . ?
C18 C24 C30 C31 -1.5(16) . . . . ?
C19 C4 C18 C17 -174.0(7) . . . . ?
C19 C4 C18 C24 2.6(12) . . . . ?
C20 C3 C17 C18 -176.7(8) . . . . ?
C20 C3 C17 C21 1.1(12) . . . . ?
C20 C27 C29 C21 0.6(18) . . . . ?
C21 C17 C18 C4 70.3(11) . . . . ?
C21 C17 C18 C24 -106.2(10) . . . . ?
C22 S1 C25 C12 -0.8(9) . . . . ?
C22 C11 C12 C8 -177.4(9) . . . . ?
C22 C11 C12 C25 -0.3(11) . . . . ?
C23 C14 C32 N4 -4.0(16) . . . . ?
C24 C30 C31 C19 1.0(17) . . . . ?
C25 S1 C22 C11 0.6(8) . . . . ?
C26 N3 C6 O5 4.9(12) . . . . ?
C26 N3 C6 C11 -171.4(7) . . . . ?
C26 C9 C10 C15 -178.9(9) . . . . ?
C26 C9 C28 C16 178.8(9) . . . . ?
C28 C9 C10 C15 1.5(14) . . . . ?
C28 C9 C26 N3 45.0(12) . . . . ?
C32 N4 C8 O6 0.2(14) . . . . ?
C32 N4 C8 C12 176.5(8) . . . . ?
C32 C14 C23 C7 -178.8(10) . . . . ?
